data_4109678
loop_
_publ_author_name
'Dieter Meinhard'
'Marcus Wegner'
'Georgy Kipiani'
'Andrew Hearley'
'Peter Reuter'
'Stefan Fischer'
'Othmar Marti'
'Bernhard Rieger'

_publ_contact_author_address
;Albert-Einstein Allee 11
D-89081 Ulm
Germany
;
_publ_contact_author_email bernhard.rieger@uni-ulm.de
_publ_contact_author_fax '+49 731 502 303 9'
_publ_contact_author_name 'Prof. Dr. Bernhard Rieger'
_publ_contact_author_phone '+49 731 502 303 8'
_publ_section_title
;
 New Nickel(II) Diimine Complexes and the Control of Polyethylene
 Microstructure by Catalyst Design
;
_journal_name_full 'Journal of the American Chemical Society'
_journal_page_first 9182
_journal_page_last 9191
_journal_paper_doi 10.1021/ja070224i
_journal_volume 129
_journal_year 2007
_chemical_formula_sum 'C70 H33 B Cl2 F28 N2 Ni O2'
_chemical_formula_weight 1606.40
_chemical_name_systematic
; 
 ? 
;
_space_group_IT_number 1
_symmetry_cell_setting triclinic
_symmetry_space_group_name_Hall 'P 1'
_symmetry_space_group_name_H-M 'P 1'
_atom_sites_solution_hydrogens geom
_atom_sites_solution_primary direct
_atom_sites_solution_secondary difmap
_audit_creation_method SHELXL-97
_cell_angle_alpha 92.87(3)
_cell_angle_beta 90.92(3)
_cell_angle_gamma 94.06(3)
_cell_formula_units_Z 2
_cell_length_a 13.518(3)
_cell_length_b 14.663(3)
_cell_length_c 16.499(3)
_cell_measurement_temperature 293(2)
_cell_volume 3257.4(12)
_computing_structure_refinement 'SHELXL-97 (Sheldrick, 1997)'
_computing_structure_solution 'SHELXS-97 (Sheldrick, 1990)'
_diffrn_ambient_temperature 293(2)
_diffrn_measured_fraction_theta_full 0.927
_diffrn_measured_fraction_theta_max 0.927
_diffrn_radiation_monochromator graphite
_diffrn_radiation_source 'fine-focus sealed tube'
_diffrn_radiation_type MoK\a
_diffrn_radiation_wavelength 0.71073
_diffrn_reflns_av_R_equivalents 0.0588
_diffrn_reflns_av_sigmaI/netI 0.1142
_diffrn_reflns_limit_h_max 16
_diffrn_reflns_limit_h_min -16
_diffrn_reflns_limit_k_max 17
_diffrn_reflns_limit_k_min -17
_diffrn_reflns_limit_l_max 20
_diffrn_reflns_limit_l_min -20
_diffrn_reflns_number 25769
_diffrn_reflns_theta_full 25.99
_diffrn_reflns_theta_max 25.99
_diffrn_reflns_theta_min 2.31
_exptl_absorpt_coefficient_mu 0.510
_exptl_crystal_density_diffrn 1.638
_exptl_crystal_F_000 1604
_refine_diff_density_max 0.466
_refine_diff_density_min -0.312
_refine_diff_density_rms 0.049
_refine_ls_abs_structure_details 'Flack H D (1983), Acta Cryst. A39, 876-881'
_refine_ls_abs_structure_Flack 0.00
_refine_ls_extinction_method none
_refine_ls_goodness_of_fit_ref 0.777
_refine_ls_hydrogen_treatment mixed
_refine_ls_matrix_type full
_refine_ls_number_parameters 1917
_refine_ls_number_reflns 21370
_refine_ls_number_restraints 3
_refine_ls_restrained_S_all 0.777
_refine_ls_R_factor_all 0.1031
_refine_ls_R_factor_gt 0.0379
_refine_ls_shift/su_max 5.882
_refine_ls_shift/su_mean 0.219
_refine_ls_structure_factor_coef Fsqd
_refine_ls_weighting_details 'calc w=1/[\s^2^(Fo^2^)+(0.0193P)^2^+0.0000P] where P=(Fo^2^+2Fc^2^)/3'
_refine_ls_weighting_scheme calc
_refine_ls_wR_factor_gt 0.0593
_refine_ls_wR_factor_ref 0.0722
_reflns_number_gt 10910
_reflns_number_total 21370
_reflns_threshold_expression >2sigma(I)
_cod_data_source_file ja070224isi20070131_031154.cif
_cod_data_source_block weg597
_cod_original_cell_volume 3257.5(11)
_cod_database_code 4109678

loop_
_symmetry_equiv_pos_as_xyz
'x, y, z'

loop_
_atom_site_label
_atom_site_type_symbol
_atom_site_fract_x
_atom_site_fract_y
_atom_site_fract_z
_atom_site_U_iso_or_equiv
_atom_site_adp_type
_atom_site_occupancy
_atom_site_symmetry_multiplicity
_atom_site_calc_flag
_atom_site_refinement_flags
Ni1 Ni 0.61612(10) 0.88080(10) 0.85206(8) 0.0273(4) Uani 1 1 d .
N1 N 0.6200(7) 0.7929(8) 0.7702(5) 0.045(3) Uani 1 1 d .
N2 N 0.6517(7) 0.9560(8) 0.7694(5) 0.039(3) Uani 1 1 d .
O1 O 0.5808(7) 0.7928(6) 0.9247(5) 0.034(2) Uani 1 1 d .
O2 O 0.6195(7) 0.9795(6) 0.9236(5) 0.031(2) Uani 1 1 d .
C1 C 0.5365(11) 0.7342(9) 1.0460(6) 0.049(4) Uani 1 1 d .
H1A H 0.4685 0.7138 1.0339 0.073 Uiso 1 1 calc R
H1B H 0.5441 0.7512 1.1028 0.073 Uiso 1 1 calc R
H1C H 0.5782 0.6857 1.0323 0.073 Uiso 1 1 calc R
C2 C 0.5639(10) 0.8112(10) 0.9999(8) 0.035(3) Uani 1 1 d .
C3 C 0.5673(11) 0.9011(11) 1.0368(8) 0.038(3) Uani 1 1 d .
H3 H 0.5489 0.9068 1.0908 0.045 Uiso 1 1 calc R
C4 C 0.5954(10) 0.9800(10) 0.9997(6) 0.032(3) Uani 1 1 d .
C5 C 0.5947(12) 1.0715(9) 1.0415(8) 0.059(4) Uani 1 1 d .
H5A H 0.6456 1.1118 1.0199 0.089 Uiso 1 1 calc R
H5B H 0.6069 1.0666 1.0985 0.089 Uiso 1 1 calc R
H5C H 0.5313 1.0954 1.0332 0.089 Uiso 1 1 calc R
C6 C 0.6413(8) 0.8191(8) 0.6996(7) 0.023(3) Uani 1 1 d .
C7 C 0.6622(9) 0.9225(9) 0.6990(8) 0.026(3) Uani 1 1 d .
C8 C 0.6445(9) 0.7624(9) 0.6167(7) 0.038(3) Uani 1 1 d .
H8A H 0.6261 0.6991 0.6248 0.057 Uiso 1 1 calc R
H8B H 0.7104 0.7683 0.5958 0.057 Uiso 1 1 calc R
H8C H 0.5989 0.7851 0.5787 0.057 Uiso 1 1 calc R
C9 C 0.6918(8) 0.9695(8) 0.6239(6) 0.027(3) Uani 1 1 d .
H9A H 0.7094 1.0331 0.6373 0.041 Uiso 1 1 calc R
H9B H 0.6373 0.9639 0.5855 0.041 Uiso 1 1 calc R
H9C H 0.7477 0.9418 0.6006 0.041 Uiso 1 1 calc R
C10 C 0.6704(8) 1.0545(9) 0.7848(6) 0.029(3) Uani 1 1 d .
C11 C 0.5950(9) 1.1151(9) 0.7866(6) 0.032(3) Uani 1 1 d .
C12 C 0.6158(11) 1.2096(8) 0.8080(8) 0.037(3) Uani 1 1 d .
H12 H 0.5653 1.2496 0.8084 0.044 Uiso 1 1 calc R
C13 C 0.7071(12) 1.2393(9) 0.8270(8) 0.043(3) Uani 1 1 d .
H13 H 0.7185 1.3008 0.8436 0.051 Uiso 1 1 calc R
C14 C 0.7887(11) 1.1864(10) 0.8245(9) 0.040(3) Uani 1 1 d .
H14 H 0.8527 1.2114 0.8369 0.048 Uiso 1 1 calc R
C15 C 0.7685(10) 1.0920(10) 0.8020(7) 0.033(3) Uani 1 1 d .
C16 C 0.8563(9) 1.0309(8) 0.8079(8) 0.030(3) Uani 1 1 d .
C17 C 0.8748(10) 0.9916(10) 0.8776(7) 0.045(4) Uani 1 1 d .
H17 H 0.8336 1.0001 0.9216 0.054 Uiso 1 1 calc R
C18 C 0.9526(13) 0.9402(11) 0.8841(11) 0.051(4) Uani 1 1 d .
C19 C 1.0116(11) 0.9287(12) 0.8153(10) 0.053(4) Uani 1 1 d .
H19 H 1.0659 0.8932 0.8172 0.064 Uiso 1 1 calc R
C20 C 0.9899(10) 0.9678(11) 0.7493(8) 0.049(4) Uani 1 1 d .
C21 C 0.9112(10) 1.0198(11) 0.7355(9) 0.045(3) Uani 1 1 d .
H21 H 0.8960 1.0442 0.6862 0.054 Uiso 1 1 calc R
C22 C 0.4885(10) 1.0808(9) 0.7755(7) 0.030(3) Uani 1 1 d .
C23 C 0.4253(10) 1.0812(10) 0.8427(8) 0.037(3) Uani 1 1 d .
H23 H 0.4508 1.0999 0.8940 0.044 Uiso 1 1 calc R
C24 C 0.3260(11) 1.0539(11) 0.8327(9) 0.044(4) Uani 1 1 d .
C25 C 0.2853(9) 1.0317(11) 0.7602(9) 0.042(4) Uani 1 1 d .
H25 H 0.2171 1.0207 0.7523 0.051 Uiso 1 1 calc R
C26 C 0.3491(12) 1.0259(12) 0.6986(9) 0.047(4) Uani 1 1 d .
C27 C 0.4467(8) 1.0481(9) 0.7012(8) 0.044(3) Uani 1 1 d .
H27 H 0.4850 1.0419 0.6552 0.053 Uiso 1 1 calc R
C28 C 0.5911(9) 0.6909(8) 0.7738(7) 0.023(3) Uani 1 1 d .
C29 C 0.5007(9) 0.6553(8) 0.7545(7) 0.023(3) Uani 1 1 d .
C30 C 0.4806(9) 0.5657(10) 0.7576(8) 0.040(3) Uani 1 1 d .
H30 H 0.4183 0.5412 0.7395 0.048 Uiso 1 1 calc R
C31 C 0.5487(10) 0.5044(10) 0.7872(8) 0.039(3) Uani 1 1 d .
H31 H 0.5323 0.4422 0.7918 0.047 Uiso 1 1 calc R
C32 C 0.6409(9) 0.5456(9) 0.8084(8) 0.035(3) Uani 1 1 d .
H32 H 0.6883 0.5081 0.8268 0.042 Uiso 1 1 calc R
C33 C 0.6694(9) 0.6385(9) 0.8048(7) 0.030(3) Uani 1 1 d .
C34 C 0.7750(9) 0.6746(9) 0.8249(9) 0.038(3) Uani 1 1 d .
C35 C 0.8378(9) 0.6966(9) 0.7646(8) 0.037(3) Uani 1 1 d .
H35 H 0.8171 0.7004 0.7109 0.045 Uiso 1 1 calc R
C36 C 0.9375(9) 0.7132(9) 0.7909(9) 0.047(4) Uani 1 1 d .
C37 C 0.9669(11) 0.7077(12) 0.8732(10) 0.066(5) Uani 1 1 d .
H37 H 1.0334 0.7174 0.8888 0.079 Uiso 1 1 calc R
C38 C 0.8961(13) 0.6880(14) 0.9299(8) 0.070(5) Uani 1 1 d .
C39 C 0.8018(11) 0.6636(12) 0.9076(9) 0.059(5) Uani 1 1 d .
H39 H 0.7561 0.6405 0.9443 0.071 Uiso 1 1 calc R
C40 C 0.4153(8) 0.7149(9) 0.7338(7) 0.027(3) Uani 1 1 d .
C41 C 0.3819(11) 0.7193(11) 0.6561(9) 0.038(4) Uani 1 1 d .
H41 H 0.4144 0.6916 0.6132 0.045 Uiso 1 1 calc R
C42 C 0.2960(10) 0.7672(10) 0.6422(8) 0.039(3) Uani 1 1 d .
C43 C 0.2460(10) 0.8034(10) 0.7058(9) 0.042(3) Uani 1 1 d .
H43 H 0.1875 0.8313 0.6964 0.050 Uiso 1 1 calc R
C44 C 0.2800(10) 0.7991(10) 0.7799(8) 0.036(3) Uani 1 1 d .
C45 C 0.3653(9) 0.7568(10) 0.7983(7) 0.033(3) Uani 1 1 d .
H45 H 0.3888 0.7560 0.8516 0.039 Uiso 1 1 calc R
F1 F 0.9737(8) 0.9038(7) 0.9540(6) 0.076(3) Uani 1 1 d .
F2 F 1.0533(7) 0.9521(7) 0.6849(6) 0.071(3) Uani 1 1 d .
F3 F 0.2709(6) 1.0593(7) 0.9008(5) 0.054(3) Uani 1 1 d .
F4 F 0.3041(7) 1.0036(7) 0.6217(5) 0.070(3) Uani 1 1 d .
F5 F 1.0017(7) 0.7385(8) 0.7329(7) 0.082(3) Uani 1 1 d .
F6 F 0.9279(7) 0.6817(9) 1.0069(5) 0.127(4) Uani 1 1 d .
F7 F 0.2695(6) 0.7701(7) 0.5641(5) 0.069(3) Uani 1 1 d .
F8 F 0.2315(8) 0.8331(9) 0.8418(6) 0.086(4) Uani 1 1 d .
C46 C 0.0304(10) 0.3454(11) 0.4945(10) 0.155(8) Uani 1 1 d .
H46A H 0.0220 0.3296 0.5505 0.186 Uiso 1 1 calc R
H46B H 0.0166 0.2894 0.4613 0.186 Uiso 1 1 calc R
Cl1 Cl -0.0628(3) 0.4181(4) 0.4720(2) 0.0771(15) Uani 1 1 d .
Cl2 Cl 0.1435(5) 0.3758(5) 0.4845(3) 0.158(2) Uani 1 1 d .
B1 B 0.1453(9) 0.3501(10) 0.8031(7) 0.033(3) Uani 1 1 d .
C47 C 0.1723(10) 0.2861(9) 0.7308(8) 0.033(3) Uani 1 1 d .
C48 C 0.1006(11) 0.2281(10) 0.6908(8) 0.038(3) Uani 1 1 d .
C49 C 0.1087(11) 0.1758(11) 0.6185(8) 0.039(3) Uani 1 1 d .
C50 C 0.2043(12) 0.1762(11) 0.5860(7) 0.046(4) Uani 1 1 d .
C51 C 0.2779(12) 0.2299(12) 0.6204(9) 0.050(4) Uani 1 1 d .
C52 C 0.2650(11) 0.2777(11) 0.6919(9) 0.044(4) Uani 1 1 d .
C53 C 0.0808(10) 0.4297(10) 0.7534(7) 0.030(3) Uani 1 1 d .
C54 C -0.0211(9) 0.4318(10) 0.7533(7) 0.028(3) Uani 1 1 d .
C55 C -0.0704(10) 0.4859(10) 0.7039(8) 0.036(3) Uani 1 1 d .
C56 C -0.0184(10) 0.5437(10) 0.6568(8) 0.048(4) Uani 1 1 d .
C57 C 0.0832(11) 0.5454(9) 0.6511(7) 0.040(4) Uani 1 1 d .
C58 C 0.1344(9) 0.4856(9) 0.7004(6) 0.029(3) Uani 1 1 d .
C59 C 0.2440(9) 0.4009(8) 0.8542(7) 0.029(3) Uani 1 1 d .
C60 C 0.2648(10) 0.4903(10) 0.8776(7) 0.041(4) Uani 1 1 d .
C61 C 0.3409(13) 0.5218(10) 0.9299(8) 0.052(4) Uani 1 1 d .
C62 C 0.4083(12) 0.4653(13) 0.9566(9) 0.059(5) Uani 1 1 d .
C63 C 0.3905(11) 0.3710(10) 0.9390(8) 0.045(4) Uani 1 1 d .
C64 C 0.3093(9) 0.3465(10) 0.8867(8) 0.043(4) Uani 1 1 d .
C65 C 0.0834(9) 0.3099(9) 0.8768(8) 0.030(3) Uani 1 1 d .
C66 C 0.0465(9) 0.3641(9) 0.9341(8) 0.042(3) Uani 1 1 d .
C67 C 0.0077(11) 0.3391(11) 1.0115(8) 0.042(4) Uani 1 1 d .
C68 C 0.0096(12) 0.2493(12) 1.0297(7) 0.046(4) Uani 1 1 d .
C69 C 0.0386(11) 0.1866(11) 0.9731(9) 0.045(4) Uani 1 1 d .
C70 C 0.0796(10) 0.2183(9) 0.8969(7) 0.030(3) Uani 1 1 d .
F9 F 0.0070(6) 0.2266(6) 0.7190(5) 0.043(2) Uani 1 1 d .
F10 F 0.0311(7) 0.1244(7) 0.5841(5) 0.067(3) Uani 1 1 d .
F11 F 0.2139(8) 0.1247(6) 0.5169(5) 0.075(3) Uani 1 1 d .
F12 F 0.3685(7) 0.2299(8) 0.5850(6) 0.071(3) Uani 1 1 d .
F13 F 0.3433(6) 0.3307(7) 0.7196(5) 0.051(2) Uani 1 1 d .
F14 F -0.0794(6) 0.3820(6) 0.7990(5) 0.040(2) Uani 1 1 d .
F15 F -0.1666(6) 0.4889(6) 0.7037(5) 0.056(2) Uani 1 1 d .
F16 F -0.0643(7) 0.6000(6) 0.6047(5) 0.066(3) Uani 1 1 d .
F17 F 0.1405(7) 0.5964(6) 0.6028(5) 0.056(2) Uani 1 1 d .
F18 F 0.2323(6) 0.4858(7) 0.6935(5) 0.046(2) Uani 1 1 d .
F19 F 0.2078(7) 0.5580(6) 0.8518(5) 0.046(2) Uani 1 1 d .
F20 F 0.3565(7) 0.6166(7) 0.9482(6) 0.061(3) Uani 1 1 d .
F21 F 0.4840(8) 0.5011(8) 1.0041(6) 0.079(3) Uani 1 1 d .
F22 F 0.4521(8) 0.3158(8) 0.9653(6) 0.072(3) Uani 1 1 d .
F23 F 0.2980(7) 0.2545(6) 0.8715(5) 0.051(2) Uani 1 1 d .
F24 F 0.0475(7) 0.4573(6) 0.9279(5) 0.046(2) Uani 1 1 d .
F25 F -0.0278(7) 0.3995(6) 1.0632(5) 0.063(3) Uani 1 1 d .
F26 F -0.0281(9) 0.2200(8) 1.0993(5) 0.076(3) Uani 1 1 d .
F27 F 0.0433(8) 0.0989(7) 0.9871(6) 0.067(3) Uani 1 1 d .
F28 F 0.1109(6) 0.1544(5) 0.8472(5) 0.046(2) Uani 1 1 d .
Ni2 Ni 0.12602(10) 0.79329(10) 0.23550(8) 0.0268(4) Uani 1 1 d .
O3 O 0.1251(7) 0.6964(7) 0.1654(5) 0.045(2) Uani 1 1 d .
O4 O 0.1597(7) 0.8749(6) 0.1621(5) 0.031(2) Uani 1 1 d .
N3 N 0.0900(7) 0.7113(5) 0.3187(5) 0.024(2) Uani 1 1 d .
N4 N 0.1235(6) 0.8863(5) 0.3225(5) 0.0142(18) Uani 1 1 d .
C71 C 0.1360(12) 0.6045(10) 0.0491(8) 0.051(4) Uani 1 1 d .
H71A H 0.1678 0.5613 0.0806 0.076 Uiso 1 1 calc R
H71B H 0.1654 0.6066 -0.0034 0.076 Uiso 1 1 calc R
H71C H 0.0666 0.5861 0.0429 0.076 Uiso 1 1 calc R
C72 C 0.1487(11) 0.6977(11) 0.0916(8) 0.040(4) Uani 1 1 d .
C73 C 0.1786(12) 0.7744(12) 0.0502(8) 0.043(4) Uani 1 1 d .
H73 H 0.1965 0.7680 -0.0038 0.052 Uiso 1 1 calc R
C74 C 0.1817(10) 0.8572(11) 0.0874(8) 0.038(3) Uani 1 1 d .
C75 C 0.2085(12) 0.9453(11) 0.0382(8) 0.069(5) Uani 1 1 d .
H75A H 0.2108 0.9988 0.0744 0.103 Uiso 1 1 calc R
H75B H 0.1589 0.9500 -0.0034 0.103 Uiso 1 1 calc R
H75C H 0.2720 0.9405 0.0138 0.103 Uiso 1 1 calc R
C76 C 0.0798(9) 0.7542(10) 0.3892(7) 0.029(3) Uani 1 1 d .
C77 C 0.0999(9) 0.8533(10) 0.3937(7) 0.026(3) Uani 1 1 d .
C78 C 0.0482(10) 0.7065(10) 0.4633(7) 0.051(4) Uani 1 1 d .
H78A H -0.0204 0.7151 0.4730 0.076 Uiso 1 1 calc R
H78B H 0.0877 0.7314 0.5092 0.076 Uiso 1 1 calc R
H78C H 0.0571 0.6423 0.4556 0.076 Uiso 1 1 calc R
C79 C 0.0916(10) 0.9079(8) 0.4649(7) 0.042(3) Uani 1 1 d .
H79A H 0.0847 0.9701 0.4513 0.062 Uiso 1 1 calc R
H79B H 0.1500 0.9052 0.4983 0.062 Uiso 1 1 calc R
H79C H 0.0344 0.8860 0.4938 0.062 Uiso 1 1 calc R
C80 C 0.1432(9) 0.9806(9) 0.3118(7) 0.024(3) Uani 1 1 d .
C81 C 0.2450(9) 1.0179(9) 0.3327(7) 0.027(3) Uani 1 1 d .
C82 C 0.2671(9) 1.1146(8) 0.3287(8) 0.030(3) Uani 1 1 d .
H82 H 0.3303 1.1412 0.3414 0.035 Uiso 1 1 calc R
C83 C 0.1938(11) 1.1658(9) 0.3060(9) 0.040(3) Uani 1 1 d .
H83 H 0.2071 1.2290 0.3080 0.048 Uiso 1 1 calc R
C84 C 0.1006(11) 1.1317(10) 0.2802(8) 0.041(4) Uani 1 1 d .
H84 H 0.0550 1.1695 0.2596 0.049 Uiso 1 1 calc R
C85 C 0.0772(9) 1.0388(9) 0.2861(7) 0.029(3) Uani 1 1 d .
C86 C -0.0258(10) 1.0054(9) 0.2590(8) 0.028(3) Uani 1 1 d .
C87 C -0.0977(11) 0.9762(10) 0.3141(8) 0.042(3) Uani 1 1 d .
H87 H -0.0786 0.9687 0.3677 0.050 Uiso 1 1 calc R
C88 C -0.1952(11) 0.9586(10) 0.2914(10) 0.051(4) Uani 1 1 d .
C89 C -0.2301(10) 0.9685(10) 0.2189(10) 0.064(5) Uani 1 1 d .
H89 H -0.2971 0.9582 0.2052 0.077 Uiso 1 1 calc R
C90 C -0.1618(11) 0.9948(13) 0.1658(11) 0.071(5) Uani 1 1 d .
C91 C -0.0586(10) 1.0083(11) 0.1826(9) 0.053(4) Uani 1 1 d .
H91 H -0.0143 1.0190 0.1410 0.063 Uiso 1 1 calc R
C92 C 0.3244(9) 0.9611(9) 0.3530(7) 0.025(3) Uani 1 1 d .
C93 C 0.3586(10) 0.9572(11) 0.4342(8) 0.037(3) Uani 1 1 d .
H93 H 0.3261 0.9852 0.4768 0.044 Uiso 1 1 calc R
C94 C 0.4379(10) 0.9125(11) 0.4474(7) 0.041(3) Uani 1 1 d .
C95 C 0.4934(10) 0.8704(11) 0.3908(8) 0.042(3) Uani 1 1 d .
H95 H 0.5494 0.8401 0.4034 0.050 Uiso 1 1 calc R
C96 C 0.4561(11) 0.8777(11) 0.3090(8) 0.047(4) Uani 1 1 d .
C97 C 0.3744(9) 0.9205(10) 0.2925(8) 0.038(3) Uani 1 1 d .
H97 H 0.3518 0.9222 0.2391 0.045 Uiso 1 1 calc R
C98 C 0.0690(9) 0.6125(7) 0.3052(7) 0.027(3) Uani 1 1 d .
C99 C 0.1512(9) 0.5595(7) 0.2988(7) 0.030(3) Uani 1 1 d .
C100 C 0.1279(10) 0.4696(10) 0.2799(9) 0.044(4) Uani 1 1 d .
H100 H 0.1799 0.4313 0.2758 0.053 Uiso 1 1 calc R
C101 C 0.0281(11) 0.4284(10) 0.2657(9) 0.048(4) Uani 1 1 d .
H101 H 0.0141 0.3659 0.2553 0.058 Uiso 1 1 calc R
C102 C -0.0434(11) 0.4895(11) 0.2688(9) 0.040(3) Uani 1 1 d .
H102 H -0.1087 0.4666 0.2589 0.048 Uiso 1 1 calc R
C103 C -0.0269(9) 0.5805(9) 0.2851(8) 0.031(3) Uani 1 1 d .
C104 C -0.1068(9) 0.6425(9) 0.2840(8) 0.036(3) Uani 1 1 d .
C105 C -0.1717(10) 0.6564(9) 0.3429(9) 0.037(3) Uani 1 1 d .
H105 H -0.1611 0.6288 0.3915 0.044 Uiso 1 1 calc R
C106 C -0.2535(9) 0.7084(11) 0.3382(11) 0.052(4) Uani 1 1 d .
C107 C -0.2758(10) 0.7457(11) 0.2628(11) 0.051(4) Uani 1 1 d .
H107 H -0.3319 0.7776 0.2549 0.061 Uiso 1 1 calc R
C108 C -0.2119(13) 0.7323(13) 0.2048(10) 0.056(5) Uani 1 1 d .
C109 C -0.1254(9) 0.6822(9) 0.2069(8) 0.048(4) Uani 1 1 d .
H109 H -0.0844 0.6755 0.1626 0.057 Uiso 1 1 calc R
C110 C 0.2564(9) 0.5952(9) 0.3105(9) 0.035(3) Uani 1 1 d .
C111 C 0.2962(10) 0.6215(9) 0.3867(6) 0.038(3) Uani 1 1 d .
H111 H 0.2564 0.6226 0.4322 0.045 Uiso 1 1 calc R
C112 C 0.3980(10) 0.6463(11) 0.3933(9) 0.039(4) Uani 1 1 d .
C113 C 0.4571(11) 0.6445(11) 0.3249(9) 0.048(4) Uani 1 1 d .
H113 H 0.5243 0.6630 0.3285 0.058 Uiso 1 1 calc R
C114 C 0.4121(11) 0.6138(10) 0.2503(9) 0.036(3) Uani 1 1 d .
C115 C 0.3130(10) 0.5911(10) 0.2438(9) 0.036(3) Uani 1 1 d .
H115 H 0.2841 0.5729 0.1935 0.044 Uiso 1 1 calc R
F29 F -0.2627(6) 0.9385(8) 0.3495(6) 0.064(3) Uani 1 1 d .
F30 F -0.1912(8) 0.9997(8) 0.0873(6) 0.128(4) Uani 1 1 d .
F31 F 0.4768(6) 0.9037(6) 0.5248(5) 0.058(2) Uani 1 1 d .
F32 F 0.5105(7) 0.8379(8) 0.2477(5) 0.064(3) Uani 1 1 d .
F33 F -0.3101(7) 0.7187(8) 0.4018(7) 0.084(3) Uani 1 1 d .
F34 F -0.2310(8) 0.7692(8) 0.1310(6) 0.082(3) Uani 1 1 d .
F35 F 0.4352(7) 0.6776(7) 0.4644(4) 0.066(3) Uani 1 1 d .
F36 F 0.4700(7) 0.6149(7) 0.1861(5) 0.062(3) Uani 1 1 d .
C116 C 0.7257(10) 0.3273(10) 0.5735(5) 0.073(4) Uani 1 1 d .
H11A H 0.7345 0.3257 0.5152 0.087 Uiso 1 1 calc R
H11B H 0.7401 0.3897 0.5950 0.087 Uiso 1 1 calc R
Cl3 Cl 0.8013(5) 0.2572(5) 0.6167(3) 0.112(2) Uani 1 1 d .
Cl4 Cl 0.5943(2) 0.2857(3) 0.5978(2) 0.0797(11) Uani 1 1 d .
B2 B 0.5961(9) 0.3132(9) 0.2831(7) 0.025(3) Uani 1 1 d .
C117 C 0.6579(9) 0.3664(9) 0.2081(7) 0.031(3) Uani 1 1 d .
C118 C 0.6965(9) 0.3066(9) 0.1463(7) 0.032(3) Uani 1 1 d .
C119 C 0.7353(11) 0.3360(12) 0.0793(9) 0.047(4) Uani 1 1 d .
C120 C 0.7377(11) 0.4275(11) 0.0630(8) 0.050(4) Uani 1 1 d .
C121 C 0.6962(12) 0.4856(10) 0.1190(9) 0.040(3) Uani 1 1 d .
C122 C 0.6647(10) 0.4563(11) 0.1869(8) 0.039(3) Uani 1 1 d .
C123 C 0.6577(10) 0.2469(9) 0.3321(8) 0.030(3) Uani 1 1 d .
C124 C 0.7590(11) 0.2398(9) 0.3371(8) 0.034(3) Uani 1 1 d .
C125 C 0.8083(10) 0.1820(9) 0.3857(8) 0.036(3) Uani 1 1 d .
C126 C 0.7554(10) 0.1299(8) 0.4390(7) 0.034(3) Uani 1 1 d .
C127 C 0.6553(8) 0.1328(10) 0.4357(8) 0.041(3) Uani 1 1 d .
C128 C 0.6136(8) 0.1881(10) 0.3874(8) 0.041(3) Uani 1 1 d .
C129 C 0.4976(10) 0.2698(10) 0.2335(7) 0.034(3) Uani 1 1 d .
C130 C 0.4777(9) 0.1774(8) 0.2103(7) 0.031(3) Uani 1 1 d .
C131 C 0.3973(10) 0.1445(10) 0.1619(8) 0.033(3) Uani 1 1 d .
C132 C 0.3377(11) 0.2046(10) 0.1278(9) 0.042(3) Uani 1 1 d .
C133 C 0.3516(10) 0.2941(11) 0.1507(9) 0.043(4) Uani 1 1 d .
C134 C 0.4297(9) 0.3276(9) 0.1986(7) 0.032(3) Uani 1 1 d .
C135 C 0.5693(10) 0.3942(9) 0.3608(7) 0.028(3) Uani 1 1 d .
C136 C 0.4799(10) 0.3938(10) 0.3983(8) 0.034(3) Uani 1 1 d .
C137 C 0.4644(11) 0.4510(11) 0.4666(8) 0.044(4) Uani 1 1 d .
C138 C 0.5474(13) 0.5021(11) 0.5028(8) 0.048(4) Uani 1 1 d .
C139 C 0.6337(12) 0.5008(11) 0.4661(8) 0.039(3) Uani 1 1 d .
C140 C 0.6474(10) 0.4455(9) 0.3995(8) 0.028(3) Uani 1 1 d .
F37 F 0.6964(7) 0.2166(6) 0.1615(5) 0.048(2) Uani 1 1 d .
F38 F 0.7676(7) 0.2745(7) 0.0209(5) 0.070(3) Uani 1 1 d .
F39 F 0.7701(9) 0.4561(8) -0.0097(6) 0.081(3) Uani 1 1 d .
F40 F 0.6995(8) 0.5753(7) 0.0996(5) 0.061(3) Uani 1 1 d .
F41 F 0.6320(6) 0.5218(6) 0.2423(5) 0.045(2) Uani 1 1 d .
F42 F 0.8198(6) 0.2936(6) 0.2874(5) 0.044(2) Uani 1 1 d .
F43 F 0.9112(6) 0.1849(5) 0.3841(5) 0.052(2) Uani 1 1 d .
F44 F 0.8044(6) 0.0738(6) 0.4848(5) 0.057(2) Uani 1 1 d .
F45 F 0.6052(7) 0.0759(7) 0.4873(5) 0.067(3) Uani 1 1 d .
F46 F 0.5128(6) 0.1890(7) 0.3939(5) 0.043(2) Uani 1 1 d .
F47 F 0.5353(6) 0.1138(5) 0.2374(5) 0.044(2) Uani 1 1 d .
F48 F 0.3845(9) 0.0564(7) 0.1417(6) 0.076(3) Uani 1 1 d .
F49 F 0.2592(8) 0.1783(8) 0.0790(6) 0.074(3) Uani 1 1 d .
F50 F 0.2906(7) 0.3583(7) 0.1195(6) 0.060(3) Uani 1 1 d .
F51 F 0.4440(7) 0.4185(6) 0.2140(5) 0.049(2) Uani 1 1 d .
F52 F 0.3958(6) 0.3463(7) 0.3665(5) 0.056(2) Uani 1 1 d .
F53 F 0.3760(7) 0.4504(8) 0.4985(5) 0.068(3) Uani 1 1 d .
F54 F 0.5329(7) 0.5509(7) 0.5728(5) 0.064(3) Uani 1 1 d .
F55 F 0.7126(7) 0.5487(6) 0.5036(5) 0.052(2) Uani 1 1 d .
F56 F 0.7400(6) 0.4453(6) 0.3693(5) 0.0420(19) Uani 1 1 d .

loop_
_atom_site_aniso_label
_atom_site_aniso_U_11
_atom_site_aniso_U_22
_atom_site_aniso_U_33
_atom_site_aniso_U_23
_atom_site_aniso_U_13
_atom_site_aniso_U_12
Ni1 0.0344(9) 0.0228(10) 0.0246(8) 0.0013(7) 0.0013(7) 0.0004(8)
N1 0.030(5) 0.086(8) 0.025(5) 0.024(4) 0.010(4) 0.022(5)
N2 0.017(5) 0.086(8) 0.014(4) -0.009(4) -0.001(4) 0.010(5)
O1 0.045(5) 0.019(5) 0.037(5) 0.004(3) -0.002(4) -0.013(4)
O2 0.050(5) 0.012(4) 0.030(4) -0.003(3) -0.010(3) -0.008(4)
C1 0.080(10) 0.042(8) 0.018(5) -0.009(5) 0.005(5) -0.032(7)
C2 0.037(7) 0.040(8) 0.028(6) 0.004(5) -0.013(5) 0.005(6)
C3 0.046(8) 0.038(9) 0.028(7) -0.009(6) 0.008(6) -0.001(7)
C4 0.045(7) 0.044(8) 0.008(5) -0.005(5) 0.001(5) 0.004(7)
C5 0.097(10) 0.029(7) 0.048(7) -0.019(5) 0.014(7) -0.004(7)
C6 0.016(5) 0.017(6) 0.036(6) -0.007(5) 0.002(4) 0.002(5)
C7 0.016(6) 0.026(7) 0.037(7) 0.008(5) 0.004(5) 0.001(6)
C8 0.027(5) 0.061(8) 0.023(5) -0.017(4) 0.007(4) -0.003(5)
C9 0.026(5) 0.038(7) 0.020(5) -0.001(5) 0.002(4) 0.014(5)
C10 0.018(5) 0.049(8) 0.023(5) 0.015(5) 0.002(4) 0.014(5)
C11 0.024(6) 0.052(9) 0.020(5) 0.002(5) 0.011(4) 0.003(6)
C12 0.057(8) 0.004(6) 0.052(7) 0.011(5) 0.013(6) 0.002(6)
C13 0.056(8) 0.014(6) 0.055(7) -0.020(5) 0.005(6) -0.006(6)
C14 0.046(8) 0.018(7) 0.053(7) -0.002(5) 0.004(6) -0.016(6)
C15 0.035(7) 0.031(8) 0.031(7) -0.003(6) -0.007(5) 0.001(7)
C16 0.022(5) 0.015(6) 0.052(7) -0.008(5) -0.010(5) 0.002(5)
C17 0.048(7) 0.059(9) 0.028(5) 0.005(5) 0.012(5) 0.010(6)
C18 0.056(10) 0.022(9) 0.074(11) 0.004(8) -0.022(9) -0.006(8)
C19 0.043(7) 0.038(9) 0.079(9) -0.003(7) 0.006(7) 0.006(7)
C20 0.047(8) 0.053(10) 0.047(7) 0.010(6) 0.007(6) -0.001(7)
C21 0.028(6) 0.058(9) 0.046(6) -0.004(5) 0.002(5) -0.002(6)
C22 0.046(7) 0.026(7) 0.022(5) 0.008(5) 0.010(5) 0.018(6)
C23 0.043(8) 0.044(9) 0.027(6) 0.013(6) 0.009(5) 0.013(7)
C24 0.037(7) 0.053(9) 0.046(8) 0.022(6) 0.017(6) 0.009(6)
C25 0.017(6) 0.057(10) 0.055(8) 0.015(7) 0.011(6) 0.011(6)
C26 0.045(9) 0.052(10) 0.043(8) 0.001(7) -0.006(6) 0.000(8)
C27 0.020(6) 0.044(8) 0.068(8) -0.012(6) -0.001(5) 0.011(6)
C28 0.036(6) 0.016(6) 0.018(5) 0.001(4) -0.002(4) 0.005(5)
C29 0.022(6) 0.021(7) 0.026(6) -0.007(5) -0.004(4) 0.007(5)
C30 0.023(6) 0.056(10) 0.039(6) 0.004(6) -0.007(5) 0.000(6)
C31 0.030(7) 0.033(7) 0.056(7) 0.016(5) 0.001(5) 0.006(6)
C32 0.029(7) 0.027(7) 0.050(8) 0.001(5) 0.004(5) 0.020(6)
C33 0.038(6) 0.029(7) 0.022(5) 0.009(4) 0.005(4) 0.001(5)
C34 0.023(5) 0.037(7) 0.057(7) 0.006(6) -0.012(5) 0.016(5)
C35 0.019(5) 0.035(7) 0.058(6) -0.006(5) 0.002(4) 0.007(5)
C36 0.020(6) 0.031(7) 0.086(9) -0.026(6) -0.002(6) 0.001(6)
C37 0.047(8) 0.070(11) 0.075(10) -0.017(8) -0.031(7) -0.022(8)
C38 0.080(10) 0.094(12) 0.037(6) 0.024(6) -0.003(6) 0.008(9)
C39 0.052(9) 0.069(11) 0.054(8) 0.033(7) -0.029(7) -0.021(8)
C40 0.012(5) 0.031(7) 0.041(7) 0.014(5) 0.011(5) 0.004(5)
C41 0.040(8) 0.037(9) 0.034(7) -0.003(6) 0.002(6) -0.002(7)
C42 0.029(6) 0.039(8) 0.049(7) 0.006(6) -0.024(5) 0.006(6)
C43 0.026(6) 0.036(7) 0.066(8) 0.000(6) 0.016(5) 0.015(5)
C44 0.032(7) 0.041(8) 0.039(7) 0.012(6) 0.004(5) 0.012(6)
C45 0.035(7) 0.044(9) 0.021(5) 0.000(5) 0.017(5) 0.012(6)
F1 0.090(7) 0.076(7) 0.069(6) 0.025(5) -0.004(5) 0.041(6)
F2 0.055(5) 0.084(7) 0.081(6) 0.017(5) 0.009(4) 0.032(5)
F3 0.038(5) 0.084(7) 0.046(5) 0.033(5) 0.013(4) 0.017(5)
F4 0.048(5) 0.088(6) 0.072(5) -0.029(4) -0.012(4) 0.019(5)
F5 0.048(5) 0.067(7) 0.128(8) -0.009(6) 0.027(5) -0.004(5)
F6 0.062(5) 0.272(12) 0.043(4) 0.041(5) -0.031(3) -0.041(6)
F7 0.060(5) 0.121(8) 0.031(4) 0.001(4) -0.015(3) 0.044(5)
F8 0.083(7) 0.128(9) 0.057(6) -0.006(6) 0.015(5) 0.075(7)
C46 0.038(6) 0.069(10) 0.36(2) 0.046(12) -0.065(10) -0.020(6)
Cl1 0.076(3) 0.107(4) 0.051(2) 0.003(2) -0.0196(19) 0.036(3)
Cl2 0.158(5) 0.181(5) 0.146(4) 0.090(4) -0.010(3) 0.039(4)
B1 0.028(6) 0.028(7) 0.040(6) 0.000(5) -0.027(5) -0.006(5)
C47 0.033(7) 0.032(7) 0.035(6) 0.010(5) -0.005(5) -0.001(6)
C48 0.044(7) 0.036(9) 0.034(7) 0.002(6) 0.009(6) 0.004(7)
C49 0.047(8) 0.044(9) 0.024(6) -0.005(5) -0.014(6) 0.003(7)
C50 0.064(9) 0.053(10) 0.024(6) -0.009(6) 0.017(6) 0.027(8)
C51 0.058(9) 0.056(10) 0.036(8) 0.002(7) 0.022(7) 0.001(8)
C52 0.040(8) 0.046(9) 0.044(8) 0.008(6) -0.009(6) -0.010(7)
C53 0.032(6) 0.032(7) 0.024(6) 0.000(5) -0.008(5) -0.004(6)
C54 0.025(6) 0.028(8) 0.028(6) -0.006(5) 0.000(5) -0.007(6)
C55 0.030(6) 0.043(8) 0.033(6) 0.000(5) 0.005(5) -0.011(6)
C56 0.043(7) 0.053(8) 0.050(7) -0.002(6) -0.004(5) 0.028(6)
C57 0.080(9) 0.021(7) 0.021(6) 0.012(5) -0.003(6) -0.003(7)
C58 0.040(7) 0.032(7) 0.013(4) 0.001(4) 0.013(4) -0.006(6)
C59 0.036(7) 0.025(7) 0.023(6) -0.015(5) 0.007(5) -0.007(6)
C60 0.051(8) 0.058(9) 0.015(5) -0.014(5) 0.001(5) 0.012(7)
C61 0.077(9) 0.034(8) 0.041(7) -0.018(5) -0.003(6) -0.023(7)
C62 0.045(8) 0.090(13) 0.039(7) 0.008(8) -0.023(6) -0.001(9)
C63 0.062(8) 0.038(8) 0.031(6) -0.005(5) 0.001(6) -0.013(6)
C64 0.035(7) 0.036(8) 0.054(7) -0.014(6) 0.014(6) -0.020(6)
C65 0.040(7) 0.018(7) 0.035(6) 0.002(5) -0.003(5) 0.011(6)
C66 0.036(7) 0.037(8) 0.052(7) 0.023(5) -0.014(5) -0.018(6)
C67 0.065(9) 0.037(9) 0.024(6) 0.000(6) -0.005(6) 0.000(7)
C68 0.051(8) 0.064(11) 0.021(6) -0.001(6) -0.004(5) -0.002(7)
C69 0.039(7) 0.043(9) 0.054(8) 0.028(7) -0.002(6) -0.007(6)
C70 0.041(7) 0.018(7) 0.028(6) 0.005(5) -0.001(5) -0.014(6)
F9 0.034(4) 0.040(5) 0.052(4) -0.021(3) -0.010(3) -0.005(4)
F10 0.071(6) 0.071(7) 0.053(5) -0.024(5) -0.024(5) -0.017(5)
F11 0.118(8) 0.053(6) 0.054(5) -0.026(4) -0.009(5) 0.029(6)
F12 0.061(5) 0.092(7) 0.061(5) -0.001(4) 0.037(4) 0.024(5)
F13 0.032(4) 0.066(6) 0.054(5) -0.011(4) 0.010(4) 0.007(4)
F14 0.033(4) 0.039(5) 0.048(4) 0.018(4) 0.010(3) -0.005(4)
F15 0.040(4) 0.078(6) 0.055(4) 0.020(4) 0.010(3) 0.023(4)
F16 0.094(6) 0.042(5) 0.062(5) 0.022(4) -0.033(4) 0.010(5)
F17 0.080(6) 0.046(5) 0.041(4) 0.018(4) 0.002(4) -0.015(5)
F18 0.036(4) 0.057(6) 0.042(5) 0.008(4) -0.001(3) -0.015(4)
F19 0.058(5) 0.035(5) 0.041(4) -0.004(4) -0.001(4) -0.016(4)
F20 0.067(6) 0.053(6) 0.059(5) -0.014(4) -0.022(4) -0.010(5)
F21 0.067(6) 0.074(7) 0.091(6) 0.002(5) -0.048(5) -0.020(5)
F22 0.056(6) 0.089(8) 0.071(6) 0.008(6) -0.023(5) 0.017(6)
F23 0.054(5) 0.029(5) 0.069(6) -0.008(4) -0.017(4) 0.009(5)
F24 0.066(6) 0.030(5) 0.040(5) -0.006(4) 0.017(4) -0.006(4)
F25 0.083(6) 0.052(6) 0.049(5) -0.006(4) 0.013(4) -0.016(5)
F26 0.111(8) 0.082(8) 0.034(5) 0.033(5) 0.012(5) -0.018(7)
F27 0.073(7) 0.040(6) 0.087(6) 0.026(5) -0.003(5) -0.009(5)
F28 0.071(5) 0.023(4) 0.045(4) 0.010(3) -0.011(4) 0.009(4)
Ni2 0.0306(9) 0.0229(10) 0.0268(8) 0.0012(7) 0.0006(7) 0.0013(8)
O3 0.057(6) 0.057(6) 0.023(4) 0.008(4) 0.019(4) 0.017(5)
O4 0.040(5) 0.038(5) 0.016(4) -0.003(3) -0.002(3) 0.005(4)
N3 0.028(5) 0.000(4) 0.043(5) 0.003(3) -0.004(4) -0.002(4)
N4 0.014(4) 0.000(3) 0.026(4) -0.008(3) -0.009(3) -0.008(3)
C71 0.063(7) 0.053(9) 0.035(6) -0.006(6) -0.005(5) 0.010(7)
C72 0.040(8) 0.031(8) 0.049(8) -0.008(6) -0.004(6) 0.009(7)
C73 0.055(9) 0.053(11) 0.020(6) 0.006(6) -0.004(6) -0.006(8)
C74 0.036(7) 0.049(9) 0.026(6) 0.008(6) 0.004(5) -0.017(6)
C75 0.085(11) 0.060(9) 0.061(8) 0.038(6) -0.022(7) -0.020(8)
C76 0.020(6) 0.045(9) 0.023(6) 0.004(6) -0.007(5) 0.006(6)
C77 0.022(6) 0.040(8) 0.016(5) 0.007(5) -0.009(4) 0.002(6)
C78 0.070(9) 0.037(8) 0.044(8) 0.020(6) 0.004(7) -0.019(7)
C79 0.068(8) 0.019(6) 0.038(6) 0.013(5) -0.008(5) -0.004(6)
C80 0.019(5) 0.023(8) 0.030(6) -0.001(5) 0.006(4) -0.008(5)
C81 0.027(6) 0.031(8) 0.023(6) 0.004(5) 0.006(5) -0.008(6)
C82 0.025(6) 0.009(6) 0.051(7) -0.011(5) 0.014(5) -0.012(5)
C83 0.050(8) 0.010(7) 0.057(7) -0.012(5) 0.014(6) -0.015(6)
C84 0.049(8) 0.023(8) 0.050(8) 0.014(6) -0.006(6) -0.009(7)
C85 0.015(5) 0.021(7) 0.050(7) -0.013(5) -0.007(4) 0.003(5)
C86 0.036(6) 0.009(5) 0.039(6) 0.007(4) -0.001(5) -0.004(5)
C87 0.057(8) 0.036(7) 0.031(5) 0.008(4) -0.006(5) -0.012(6)
C88 0.039(8) 0.043(9) 0.072(9) 0.018(7) 0.017(7) -0.005(7)
C89 0.026(6) 0.064(9) 0.108(12) 0.038(8) -0.010(7) 0.014(6)
C90 0.043(7) 0.067(10) 0.103(12) 0.017(8) -0.045(8) -0.002(7)
C91 0.032(7) 0.065(10) 0.062(9) 0.003(7) 0.006(6) 0.008(7)
C92 0.026(6) 0.019(7) 0.029(6) -0.012(5) -0.012(5) -0.004(5)
C93 0.030(7) 0.049(10) 0.032(7) -0.006(6) 0.000(6) 0.009(7)
C94 0.041(7) 0.059(9) 0.023(6) -0.005(5) 0.008(5) -0.001(6)
C95 0.034(7) 0.057(9) 0.034(6) 0.005(5) -0.015(5) 0.005(6)
C96 0.041(7) 0.067(10) 0.037(7) -0.008(6) 0.018(6) 0.022(7)
C97 0.030(7) 0.040(8) 0.044(7) 0.000(6) -0.012(5) 0.008(6)
C98 0.042(7) 0.000(5) 0.035(6) -0.006(4) 0.005(5) -0.019(5)
C99 0.032(7) 0.003(6) 0.053(7) 0.002(5) -0.005(5) 0.001(5)
C100 0.029(7) 0.046(9) 0.058(8) -0.005(6) 0.001(6) 0.016(7)
C101 0.040(7) 0.023(7) 0.083(9) 0.016(5) 0.010(6) -0.003(6)
C102 0.026(6) 0.036(8) 0.056(8) 0.002(6) -0.006(5) -0.006(6)
C103 0.024(6) 0.023(7) 0.047(7) 0.013(6) 0.014(5) -0.003(6)
C104 0.026(6) 0.037(7) 0.043(7) 0.009(5) -0.009(5) -0.019(5)
C105 0.028(6) 0.026(6) 0.057(7) 0.013(5) -0.009(5) 0.001(5)
C106 0.010(5) 0.034(8) 0.111(11) -0.006(7) 0.009(6) 0.003(6)
C107 0.024(6) 0.038(8) 0.090(9) 0.010(6) -0.032(6) 0.002(6)
C108 0.050(10) 0.061(11) 0.056(10) 0.009(8) -0.023(8) 0.008(9)
C109 0.032(6) 0.025(7) 0.085(9) -0.001(6) -0.028(5) -0.001(5)
C110 0.022(6) 0.019(7) 0.063(8) 0.004(6) -0.005(6) 0.000(6)
C111 0.053(8) 0.042(8) 0.021(5) 0.015(5) 0.012(5) 0.003(7)
C112 0.028(7) 0.048(9) 0.045(7) 0.005(6) -0.003(6) 0.020(7)
C113 0.044(8) 0.041(9) 0.059(9) 0.010(7) -0.012(7) 0.001(7)
C114 0.037(7) 0.028(7) 0.044(7) 0.005(5) 0.004(5) 0.010(6)
C115 0.025(7) 0.032(9) 0.053(8) 0.004(6) -0.008(6) -0.001(6)
F29 0.035(4) 0.080(7) 0.074(5) -0.014(5) 0.012(4) -0.023(5)
F30 0.111(7) 0.132(8) 0.137(8) 0.062(6) -0.083(6) -0.022(6)
F31 0.062(5) 0.059(5) 0.051(5) 0.004(4) -0.026(4) -0.001(4)
F32 0.060(6) 0.091(8) 0.047(5) 0.006(5) 0.012(4) 0.038(6)
F33 0.045(5) 0.083(8) 0.126(8) 0.004(6) 0.042(5) 0.015(5)
F34 0.084(7) 0.067(8) 0.095(7) 0.017(6) -0.044(5) 0.006(6)
F35 0.061(5) 0.102(7) 0.033(4) 0.003(4) -0.021(3) -0.006(5)
F36 0.055(5) 0.067(7) 0.065(5) 0.011(5) 0.027(4) 0.000(5)
C116 0.109(9) 0.081(8) 0.029(4) -0.011(4) -0.016(4) 0.024(7)
Cl3 0.133(4) 0.108(5) 0.094(4) 0.017(3) -0.017(3) 0.007(4)
Cl4 0.0502(17) 0.116(3) 0.0692(19) -0.0090(17) -0.0055(13) -0.0067(17)
B2 0.039(6) 0.012(5) 0.024(5) -0.010(4) 0.023(4) -0.006(5)
C117 0.031(6) 0.031(8) 0.028(6) -0.001(5) -0.004(5) -0.018(6)
C118 0.047(7) 0.028(6) 0.020(4) -0.015(4) 0.017(4) 0.003(5)
C119 0.044(8) 0.057(11) 0.041(8) -0.004(7) 0.017(6) 0.005(8)
C120 0.049(8) 0.058(10) 0.045(8) 0.033(7) 0.016(6) -0.009(7)
C121 0.057(8) 0.020(7) 0.043(8) 0.005(6) -0.008(6) -0.008(6)
C122 0.029(6) 0.046(9) 0.043(8) -0.006(6) -0.009(6) 0.012(6)
C123 0.039(7) 0.013(7) 0.035(6) -0.007(5) 0.013(5) -0.012(6)
C124 0.047(8) 0.020(7) 0.035(7) 0.006(5) 0.011(6) -0.003(6)
C125 0.030(6) 0.025(7) 0.053(8) -0.005(5) 0.002(5) 0.017(6)
C126 0.059(8) 0.019(6) 0.022(5) 0.011(4) -0.011(5) -0.013(6)
C127 0.023(6) 0.054(9) 0.043(7) 0.007(6) 0.000(5) -0.012(6)
C128 0.014(5) 0.047(9) 0.059(7) -0.003(6) -0.015(5) -0.003(5)
C129 0.030(7) 0.035(9) 0.039(7) 0.017(6) 0.000(5) -0.001(7)
C130 0.032(6) 0.014(6) 0.045(6) 0.009(5) 0.002(5) -0.013(5)
C131 0.035(6) 0.025(7) 0.039(6) 0.013(5) -0.005(5) -0.010(5)
C132 0.043(8) 0.031(8) 0.045(7) -0.011(6) -0.003(6) -0.023(7)
C133 0.026(6) 0.047(9) 0.056(7) 0.018(6) -0.011(6) 0.006(6)
C134 0.043(7) 0.031(8) 0.023(5) 0.007(5) -0.006(5) 0.011(6)
C135 0.039(7) 0.014(6) 0.029(6) -0.012(4) 0.000(5) 0.002(5)
C136 0.028(7) 0.030(8) 0.041(7) -0.013(6) 0.003(5) 0.001(6)
C137 0.044(8) 0.046(8) 0.043(7) -0.010(6) 0.010(6) 0.022(7)
C138 0.074(10) 0.033(8) 0.035(7) -0.007(6) -0.015(6) -0.005(7)
C139 0.047(8) 0.020(8) 0.047(7) -0.004(6) -0.005(6) -0.010(7)
C140 0.036(7) 0.019(7) 0.030(6) -0.008(5) -0.007(5) 0.002(6)
F37 0.071(6) 0.024(5) 0.047(5) -0.004(4) 0.009(4) -0.002(5)
F38 0.095(7) 0.084(7) 0.033(4) -0.007(4) 0.036(4) 0.019(6)
F39 0.093(8) 0.093(8) 0.058(6) 0.021(5) 0.027(5) -0.006(7)
F40 0.088(7) 0.049(6) 0.047(5) 0.028(4) -0.018(4) -0.011(6)
F41 0.038(4) 0.031(5) 0.064(5) -0.007(4) 0.001(4) -0.002(4)
F42 0.035(4) 0.042(5) 0.054(5) -0.006(4) 0.005(4) -0.003(4)
F43 0.036(4) 0.029(5) 0.086(5) -0.013(4) -0.016(4) -0.004(4)
F44 0.050(5) 0.071(6) 0.052(5) 0.015(4) 0.006(4) 0.015(5)
F45 0.052(5) 0.085(7) 0.066(5) 0.048(5) -0.007(4) -0.008(5)
F46 0.031(4) 0.058(6) 0.041(4) 0.014(4) 0.005(3) -0.003(4)
F47 0.059(5) 0.024(4) 0.050(5) 0.004(3) -0.014(4) 0.007(4)
F48 0.106(7) 0.032(6) 0.084(7) -0.001(5) -0.029(6) -0.035(6)
F49 0.073(6) 0.080(7) 0.064(5) -0.011(5) -0.030(5) -0.019(6)
F50 0.057(6) 0.055(7) 0.068(6) 0.000(5) -0.031(5) 0.008(5)
F51 0.049(5) 0.042(6) 0.056(5) 0.002(4) -0.010(4) 0.002(5)
F52 0.043(5) 0.062(7) 0.058(5) -0.014(4) 0.004(4) -0.019(5)
F53 0.065(6) 0.077(6) 0.060(5) -0.021(4) 0.013(4) -0.001(5)
F54 0.078(6) 0.083(7) 0.029(4) -0.020(4) 0.017(4) 0.005(5)
F55 0.075(6) 0.033(5) 0.044(5) -0.010(4) -0.010(4) -0.003(5)
F56 0.034(4) 0.044(5) 0.048(4) 0.004(3) 0.006(3) -0.003(4)

loop_
_atom_type_symbol
_atom_type_description
_atom_type_scat_dispersion_real
_atom_type_scat_dispersion_imag
_atom_type_scat_source
C C 0.0033 0.0016 'International Tables Vol C Tables 4.2.6.8 and 6.1.1.4'
H H 0.0000 0.0000 'International Tables Vol C Tables 4.2.6.8 and 6.1.1.4'
Cl Cl 0.1484 0.1585 'International Tables Vol C Tables 4.2.6.8 and 6.1.1.4'
B B 0.0013 0.0007 'International Tables Vol C Tables 4.2.6.8 and 6.1.1.4'
N N 0.0061 0.0033 'International Tables Vol C Tables 4.2.6.8 and 6.1.1.4'
O O 0.0106 0.0060 'International Tables Vol C Tables 4.2.6.8 and 6.1.1.4'
F F 0.0171 0.0103 'International Tables Vol C Tables 4.2.6.8 and 6.1.1.4'
Ni Ni 0.3393 1.1124 'International Tables Vol C Tables 4.2.6.8 and 6.1.1.4'

loop_
_geom_angle_atom_site_label_1
_geom_angle_atom_site_label_2
_geom_angle_atom_site_label_3
_geom_angle
O2 Ni1 N1 172.0(4)
O2 Ni1 N2 90.3(4)
N1 Ni1 N2 81.7(5)
O2 Ni1 O1 97.3(4)
N1 Ni1 O1 90.7(4)
N2 Ni1 O1 172.4(4)
C6 N1 C28 114.7(10)
C6 N1 Ni1 117.6(9)
C28 N1 Ni1 127.5(7)
C7 N2 C10 118.8(11)
C7 N2 Ni1 120.1(10)
C10 N2 Ni1 121.0(7)
C2 O1 Ni1 123.6(9)
C4 O2 Ni1 127.0(9)
O1 C2 C3 124.5(13)
O1 C2 C1 115.3(13)
C3 C2 C1 120.2(12)
C4 C3 C2 125.6(12)
O2 C4 C3 121.9(12)
O2 C4 C5 115.5(12)
C3 C4 C5 122.5(11)
N1 C6 C7 112.1(10)
N1 C6 C8 130.1(12)
C7 C6 C8 117.8(11)
N2 C7 C9 129.3(13)
N2 C7 C6 108.5(11)
C9 C7 C6 122.3(11)
C11 C10 C15 117.3(12)
C11 C10 N2 123.1(11)
C15 C10 N2 119.6(10)
C10 C11 C12 121.1(12)
C10 C11 C22 121.0(12)
C12 C11 C22 117.5(11)
C13 C12 C11 118.8(12)
C12 C13 C14 125.3(12)
C13 C14 C15 116.1(13)
C14 C15 C10 121.3(12)
C14 C15 C16 116.5(11)
C10 C15 C16 121.8(12)
C17 C16 C21 125.1(11)
C17 C16 C15 119.6(12)
C21 C16 C15 115.3(12)
C16 C17 C18 120.1(13)
F1 C18 C17 120.6(16)
F1 C18 C19 121.8(14)
C17 C18 C19 117.5(14)
C20 C19 C18 119.7(13)
C19 C20 C21 127.6(14)
C19 C20 F2 114.9(12)
C21 C20 F2 117.5(12)
C20 C21 C16 109.9(13)
C27 C22 C23 116.9(13)
C27 C22 C11 123.4(10)
C23 C22 C11 119.7(11)
C24 C23 C22 120.4(13)
C25 C24 F3 122.1(13)
C25 C24 C23 121.9(12)
F3 C24 C23 115.7(13)
C24 C25 C26 115.6(13)
C27 C26 C25 127.5(15)
C27 C26 F4 117.4(13)
C25 C26 F4 114.7(13)
C26 C27 C22 117.2(12)
C29 C28 C33 123.7(11)
C29 C28 N1 122.2(10)
C33 C28 N1 114.0(10)
C30 C29 C28 119.3(11)
C30 C29 C40 118.3(11)
C28 C29 C40 122.3(11)
C29 C30 C31 124.0(12)
C32 C31 C30 114.0(12)
C31 C32 C33 125.7(11)
C32 C33 C28 113.0(11)
C32 C33 C34 120.7(11)
C28 C33 C34 126.0(11)
C35 C34 C39 126.3(12)
C35 C34 C33 120.1(12)
C39 C34 C33 112.3(12)
C34 C35 C36 113.6(13)
F5 C36 C37 122.6(13)
F5 C36 C35 115.3(14)
C37 C36 C35 122.0(14)
C38 C37 C36 119.3(13)
C39 C38 F6 121.1(14)
C39 C38 C37 121.2(13)
F6 C38 C37 117.1(14)
C38 C39 C34 116.7(14)
C41 C40 C45 120.4(11)
C41 C40 C29 121.0(11)
C45 C40 C29 118.2(10)
C40 C41 C42 118.2(12)
F7 C42 C43 125.2(11)
F7 C42 C41 114.3(12)
C43 C42 C41 120.4(12)
C44 C43 C42 120.2(11)
F8 C44 C43 120.5(11)
F8 C44 C45 116.5(12)
C43 C44 C45 122.9(12)
C44 C45 C40 117.8(11)
Cl2 C46 Cl1 121.5(10)
C47 B1 C65 120.3(12)
C47 B1 C59 113.7(10)
C65 B1 C59 100.1(9)
C47 B1 C53 100.8(9)
C65 B1 C53 111.4(9)
C59 B1 C53 110.9(10)
C48 C47 C52 109.1(12)
C48 C47 B1 120.8(12)
C52 C47 B1 130.0(13)
F9 C48 C47 117.9(12)
F9 C48 C49 113.5(13)
C47 C48 C49 128.3(14)
F10 C49 C50 121.9(12)
F10 C49 C48 122.3(14)
C50 C49 C48 115.7(13)
C51 C50 F11 123.4(13)
C51 C50 C49 119.9(11)
F11 C50 C49 116.6(14)
C50 C51 F12 117.7(13)
C50 C51 C52 120.8(13)
F12 C51 C52 121.3(16)
F13 C52 C51 115.4(14)
F13 C52 C47 118.5(13)
C51 C52 C47 125.3(14)
C54 C53 C58 118.0(12)
C54 C53 B1 123.9(12)
C58 C53 B1 117.3(10)
F14 C54 C55 113.8(11)
F14 C54 C53 123.8(12)
C55 C54 C53 122.4(13)
F15 C55 C56 117.5(12)
F15 C55 C54 122.9(12)
C56 C55 C54 119.4(12)
C55 C56 C57 122.6(12)
C55 C56 F16 122.2(12)
C57 C56 F16 115.0(12)
F17 C57 C56 126.9(11)
F17 C57 C58 115.4(12)
C56 C57 C58 117.6(11)
F18 C58 C53 122.6(11)
F18 C58 C57 117.6(10)
C53 C58 C57 119.7(11)
C64 C59 C60 111.9(11)
C64 C59 B1 117.7(11)
C60 C59 B1 129.9(11)
C61 C60 C59 124.3(13)
C61 C60 F19 113.9(12)
C59 C60 F19 121.9(11)
C62 C61 C60 121.5(14)
C62 C61 F20 119.0(13)
C60 C61 F20 119.0(14)
F21 C62 C61 118.6(16)
F21 C62 C63 122.9(14)
C61 C62 C63 118.2(13)
F22 C63 C62 119.3(13)
F22 C63 C64 125.6(13)
C62 C63 C64 114.9(13)
F23 C64 C59 119.9(11)
F23 C64 C63 111.3(12)
C59 C64 C63 128.8(13)
C66 C65 C70 112.8(12)
C66 C65 B1 122.0(12)
C70 C65 B1 124.0(11)
C65 C66 F24 122.0(11)
C65 C66 C67 127.9(13)
F24 C66 C67 110.0(11)
F25 C67 C68 120.9(12)
F25 C67 C66 122.1(13)
C68 C67 C66 117.0(13)
F26 C68 C67 120.6(14)
F26 C68 C69 118.9(15)
C67 C68 C69 120.1(13)
F27 C69 C68 123.1(14)
F27 C69 C70 117.3(14)
C68 C69 C70 119.0(14)
F28 C70 C65 121.6(11)
F28 C70 C69 115.5(11)
C65 C70 C69 122.8(12)
O3 Ni2 O4 94.8(4)
O3 Ni2 N3 88.4(4)
O4 Ni2 N3 176.8(4)
O3 Ni2 N4 172.2(4)
O4 Ni2 N4 92.9(4)
N3 Ni2 N4 83.8(4)
C72 O3 Ni2 126.1(10)
C74 O4 Ni2 126.5(9)
C76 N3 C98 122.8(10)
C76 N3 Ni2 112.5(8)
C98 N3 Ni2 124.6(7)
C77 N4 C80 122.8(9)
C77 N4 Ni2 113.6(8)
C80 N4 Ni2 123.6(7)
O3 C72 C73 126.3(14)
O3 C72 C71 112.4(13)
C73 C72 C71 121.3(13)
C74 C73 C72 120.3(13)
O4 C74 C73 125.8(13)
O4 C74 C75 114.0(13)
C73 C74 C75 120.1(12)
N3 C76 C77 117.3(11)
N3 C76 C78 123.1(13)
C77 C76 C78 119.6(11)
N4 C77 C79 123.7(12)
N4 C77 C76 112.7(10)
C79 C77 C76 123.5(11)
C85 C80 N4 126.1(11)
C85 C80 C81 118.3(12)
N4 C80 C81 115.7(10)
C82 C81 C92 118.8(11)
C82 C81 C80 117.9(11)
C92 C81 C80 123.2(12)
C83 C82 C81 118.1(12)
C82 C83 C84 124.8(12)
C83 C84 C85 117.5(12)
C80 C85 C84 123.0(12)
C80 C85 C86 121.5(12)
C84 C85 C86 115.4(11)
C91 C86 C87 114.9(13)
C91 C86 C85 123.0(12)
C87 C86 C85 121.8(12)
C88 C87 C86 121.7(13)
C89 C88 C87 124.2(14)
C89 C88 F29 116.7(14)
C87 C88 F29 118.7(14)
C88 C89 C90 114.3(13)
C89 C90 F30 117.8(13)
C89 C90 C91 125.2(14)
F30 C90 C91 116.5(15)
C86 C91 C90 119.0(13)
C97 C92 C93 119.4(11)
C97 C92 C81 119.1(10)
C93 C92 C81 121.1(11)
C94 C93 C92 117.9(12)
C93 C94 C95 127.0(12)
C93 C94 F31 122.4(11)
C95 C94 F31 110.5(11)
C94 C95 C96 112.8(11)
C97 C96 F32 121.5(12)
C97 C96 C95 122.5(12)
F32 C96 C95 116.0(12)
C96 C97 C92 120.4(12)
C103 C98 C99 124.3(10)
C103 C98 N3 118.0(10)
C99 C98 N3 116.6(10)
C100 C99 C98 114.3(11)
C100 C99 C110 120.5(10)
C98 C99 C110 125.2(10)
C99 C100 C101 124.8(11)
C102 C101 C100 114.1(12)
C103 C102 C101 125.1(13)
C102 C103 C98 116.8(11)
C102 C103 C104 122.1(11)
C98 C103 C104 121.0(11)
C105 C104 C109 117.2(12)
C105 C104 C103 126.4(12)
C109 C104 C103 115.8(12)
C104 C105 C106 126.0(14)
F33 C106 C105 119.8(14)
F33 C106 C107 121.9(12)
C105 C106 C107 118.2(14)
C108 C107 C106 115.8(12)
C107 C108 F34 117.0(14)
C107 C108 C109 128.3(15)
F34 C108 C109 114.6(15)
C108 C109 C104 114.3(13)
C115 C110 C111 122.1(12)
C115 C110 C99 115.8(12)
C111 C110 C99 121.7(12)
C110 C111 C112 118.0(11)
F35 C112 C113 120.8(13)
F35 C112 C111 118.4(12)
C113 C112 C111 120.6(13)
C112 C113 C114 118.0(13)
F36 C114 C115 122.1(13)
F36 C114 C113 116.4(13)
C115 C114 C113 121.3(13)
C110 C115 C114 119.8(14)
Cl3 C116 Cl4 107.1(8)
C123 B2 C129 117.8(11)
C123 B2 C117 115.3(9)
C129 B2 C117 100.7(9)
C123 B2 C135 100.6(9)
C129 B2 C135 112.9(9)
C117 B2 C135 109.9(10)
C122 C117 C118 111.8(12)
C122 C117 B2 131.8(12)
C118 C117 B2 115.4(11)
C119 C118 F37 119.6(11)
C119 C118 C117 123.1(13)
F37 C118 C117 117.2(10)
C118 C119 C120 120.8(13)
C118 C119 F38 120.2(15)
C120 C119 F38 118.8(13)
C121 C120 F39 122.0(14)
C121 C120 C119 117.3(12)
F39 C120 C119 120.3(14)
C122 C121 C120 120.7(14)
C122 C121 F40 124.0(14)
C120 C121 F40 115.1(13)
C121 C122 C117 125.9(13)
C121 C122 F41 116.4(14)
C117 C122 F41 117.7(12)
C124 C123 C128 107.5(11)
C124 C123 B2 130.1(12)
C128 C123 B2 122.1(11)
C123 C124 C125 126.5(13)
C123 C124 F42 118.2(11)
C125 C124 F42 115.3(12)
C126 C125 F43 121.5(11)
C126 C125 C124 119.5(12)
F43 C125 C124 118.8(13)
F44 C126 C127 124.7(11)
F44 C126 C125 118.5(12)
C127 C126 C125 116.5(11)
C128 C127 C126 120.5(12)
C128 C127 F45 125.1(11)
C126 C127 F45 114.4(11)
C127 C128 F46 114.7(12)
C127 C128 C123 129.3(11)
F46 C128 C123 116.0(11)
C130 C129 C134 113.2(12)
C130 C129 B2 125.4(11)
C134 C129 B2 120.8(12)
F47 C130 C131 115.7(11)
F47 C130 C129 120.8(11)
C131 C130 C129 123.4(11)
F48 C131 C132 120.0(12)
F48 C131 C130 119.8(11)
C132 C131 C130 119.8(13)
C133 C132 F49 117.6(14)
C133 C132 C131 118.6(12)
F49 C132 C131 123.5(14)
C132 C133 C134 121.9(12)
C132 C133 F50 120.9(12)
C134 C133 F50 116.9(13)
C133 C134 F51 119.1(10)
C133 C134 C129 122.4(13)
F51 C134 C129 118.5(11)
C136 C135 C140 116.5(11)
C136 C135 B2 123.2(12)
C140 C135 B2 118.4(11)
C135 C136 F52 122.8(11)
C135 C136 C137 122.2(14)
F52 C136 C137 114.5(11)
F53 C137 C136 119.7(14)
F53 C137 C138 122.2(12)
C136 C137 C138 117.9(13)
C139 C138 F54 124.0(15)
C139 C138 C137 118.7(13)
F54 C138 C137 117.3(13)
C138 C139 C140 122.3(15)
C138 C139 F55 117.2(13)
C140 C139 F55 120.0(13)
C139 C140 F56 117.8(13)
C139 C140 C135 121.6(13)
F56 C140 C135 120.5(11)

loop_
_geom_bond_atom_site_label_1
_geom_bond_atom_site_label_2
_geom_bond_distance
Ni1 O2 1.819(8)
Ni1 N1 1.823(10)
Ni1 N2 1.845(10)
Ni1 O1 1.849(9)
N1 C6 1.276(15)
N1 C28 1.523(17)
N2 C7 1.252(15)
N2 C10 1.459(15)
O1 C2 1.284(16)
O2 C4 1.302(14)
C1 C2 1.424(19)
C2 C3 1.42(2)
C3 C4 1.37(2)
C4 C5 1.477(18)
C6 C7 1.523(18)
C6 C8 1.567(16)
C7 C9 1.495(17)
C10 C11 1.397(16)
C10 C15 1.418(18)
C11 C12 1.420(19)
C11 C22 1.496(18)
C12 C13 1.31(2)
C13 C14 1.39(2)
C14 C15 1.42(2)
C15 C16 1.541(17)
C16 C17 1.339(17)
C16 C21 1.43(2)
C17 C18 1.34(2)
C18 F1 1.330(19)
C18 C19 1.41(2)
C19 C20 1.29(2)
C20 C21 1.375(19)
C20 F2 1.396(16)
C22 C27 1.390(17)
C22 C23 1.411(17)
C23 C24 1.38(2)
C24 C25 1.32(2)
C24 F3 1.360(16)
C25 C26 1.35(2)
C26 C27 1.34(2)
C26 F4 1.412(17)
C28 C29 1.323(18)
C28 C33 1.452(17)
C29 C30 1.327(19)
C29 C40 1.541(16)
C30 C31 1.428(18)
C31 C32 1.38(2)
C32 C33 1.393(18)
C33 C34 1.513(18)
C34 C35 1.35(2)
C34 C39 1.426(19)
C35 C36 1.410(18)
C36 F5 1.350(18)
C36 C37 1.42(2)
C37 C38 1.38(2)
C38 C39 1.34(2)
C38 F6 1.345(16)
C40 C41 1.359(18)
C40 C45 1.408(16)
C41 C42 1.421(19)
C42 F7 1.335(15)
C42 C43 1.363(19)
C43 C44 1.306(19)
C44 F8 1.319(16)
C44 C45 1.383(18)
C46 Cl2 1.577(15)
C46 Cl1 1.754(15)
B1 C47 1.545(18)
B1 C65 1.599(19)
B1 C59 1.675(16)
B1 C53 1.736(17)
C47 C48 1.38(2)
C47 C52 1.43(2)
C48 F9 1.354(16)
C48 C49 1.396(19)
C49 F10 1.347(17)
C49 C50 1.41(2)
C50 C51 1.33(2)
C50 F11 1.349(14)
C51 F12 1.365(16)
C51 C52 1.36(2)
C52 F13 1.330(17)
C53 C54 1.380(18)
C53 C58 1.405(18)
C54 F14 1.310(15)
C54 C55 1.363(18)
C55 F15 1.303(15)
C55 C56 1.35(2)
C56 C57 1.38(2)
C56 F16 1.391(14)
C57 F17 1.338(15)
C57 C58 1.431(17)
C58 F18 1.330(14)
C59 C64 1.353(18)
C59 C60 1.357(19)
C60 C61 1.37(2)
C60 F19 1.379(15)
C61 C62 1.36(2)
C61 F20 1.409(17)
C62 F21 1.340(18)
C62 C63 1.40(2)
C63 F22 1.288(17)
C63 C64 1.400(19)
C64 F23 1.358(16)
C65 C66 1.330(18)
C65 C70 1.397(17)
C66 F24 1.374(16)
C66 C67 1.443(19)
C67 F25 1.319(16)
C67 C68 1.37(2)
C68 F26 1.341(16)
C68 C69 1.36(2)
C69 F27 1.324(17)
C69 C70 1.467(19)
C70 F28 1.310(15)
Ni2 O3 1.785(9)
Ni2 O4 1.786(9)
Ni2 N3 1.916(9)
Ni2 N4 1.933(8)
O3 C72 1.265(16)
O4 C74 1.291(15)
N3 C76 1.307(15)
N3 C98 1.463(13)
N4 C77 1.328(14)
N4 C80 1.409(16)
C71 C72 1.50(2)
C72 C73 1.38(2)
C73 C74 1.33(2)
C74 C75 1.58(2)
C76 C77 1.46(2)
C76 C78 1.493(18)
C77 C79 1.398(17)
C80 C85 1.354(17)
C80 C81 1.474(18)
C81 C82 1.434(18)
C81 C92 1.449(17)
C82 C83 1.343(19)
C83 C84 1.38(2)
C84 C85 1.385(19)
C85 C86 1.497(18)
C86 C91 1.333(19)
C86 C87 1.401(19)
C87 C88 1.37(2)
C88 C89 1.30(2)
C88 F29 1.363(16)
C89 C90 1.33(2)
C90 F30 1.355(18)
C90 C91 1.42(2)
C92 C97 1.352(17)
C92 C93 1.414(18)
C93 C94 1.316(19)
C94 C95 1.358(19)
C94 F31 1.390(14)
C95 C96 1.446(19)
C96 C97 1.339(18)
C96 F32 1.388(15)
C98 C103 1.377(17)
C98 C99 1.402(16)
C99 C100 1.354(19)
C99 C110 1.487(18)
C100 C101 1.45(2)
C101 C102 1.36(2)
C102 C103 1.35(2)
C103 C104 1.461(18)
C104 C105 1.338(19)
C104 C109 1.450(18)
C105 C106 1.390(18)
C106 F33 1.317(18)
C106 C107 1.42(2)
C107 C108 1.32(2)
C108 F34 1.385(19)
C108 C109 1.43(2)
C110 C115 1.352(19)
C110 C111 1.385(18)
C111 C112 1.40(2)
C112 F35 1.316(17)
C112 C113 1.39(2)
C113 C114 1.40(2)
C114 F36 1.327(16)
C114 C115 1.36(2)
C116 Cl3 1.675(14)
C116 Cl4 1.892(15)
B2 C123 1.571(18)
B2 C129 1.625(18)
B2 C117 1.694(17)
B2 C135 1.763(16)
C117 C122 1.379(19)
C117 C118 1.440(16)
C118 C119 1.31(2)
C118 F37 1.355(15)
C119 C120 1.38(2)
C119 F38 1.384(17)
C120 C121 1.38(2)
C120 F39 1.359(15)
C121 C122 1.29(2)
C121 F40 1.367(16)
C122 F41 1.392(16)
C123 C124 1.382(19)
C123 C128 1.398(19)
C124 C125 1.392(18)
C124 F42 1.402(15)
C125 C126 1.370(19)
C125 F43 1.389(15)
C126 F44 1.345(14)
C126 C127 1.357(19)
C127 C128 1.313(19)
C127 F45 1.375(15)
C128 F46 1.371(14)
C129 C130 1.396(19)
C129 C134 1.425(16)
C130 F47 1.345(14)
C130 C131 1.383(19)
C131 F48 1.316(17)
C131 C132 1.37(2)
C132 C133 1.35(2)
C132 F49 1.345(17)
C133 C134 1.357(19)
C133 F50 1.405(15)
C134 F51 1.344(16)
C135 C136 1.366(19)
C135 C140 1.38(2)
C136 F52 1.374(17)
C136 C137 1.398(18)
C137 F53 1.312(16)
C137 C138 1.41(2)
C138 C139 1.32(2)
C138 F54 1.352(16)
C139 C140 1.355(19)
C139 F55 1.357(17)
C140 F56 1.354(16)
